data_4064938
loop_
_publ_author_name
'Bertoli, Marcello'
'Choualeb, Aldjia'
'Lough, Alan J.'
'Moore, Brandon'
'Spasyuk, Denis'
'Gusev, Dmitry G.'

_publ_section_title
;
 Osmium and Ruthenium Catalysts for Dehydrogenation of Alcohols
;
_journal_issue 13
_journal_name_full Organometallics
_journal_page_first 3479
_journal_paper_doi 10.1021/om200437n
_journal_volume 30
_journal_year 2011
_chemical_formula_moiety 'C17 H39 N O Os P2'
_chemical_formula_sum 'C17 H39 N O Os P2'
_chemical_formula_weight 525.63
_chemical_name_systematic
; 
 ? 
;
_space_group_IT_number 61
_symmetry_cell_setting orthorhombic
_symmetry_space_group_name_Hall '-P 2ac 2ab'
_symmetry_space_group_name_H-M 'P b c a'
_atom_sites_solution_hydrogens geom
_atom_sites_solution_primary direct
_atom_sites_solution_secondary difmap
_audit_creation_method SHELXL-97
_cell_angle_alpha 90.00
_cell_angle_beta 90.00
_cell_angle_gamma 90.00
_cell_formula_units_Z 8
_cell_length_a 13.5420(2)
_cell_length_b 14.3778(4)
_cell_length_c 21.6766(7)
_cell_measurement_reflns_used 11270
_cell_measurement_temperature 150(1)
_cell_measurement_theta_max 27.5
_cell_measurement_theta_min 2.6
_cell_volume 4220.52(19)
_computing_cell_refinement 'Denzo-SMN (Otwinowski & Minor, 1997)'
_computing_data_collection 'Collect (Nonius B.V., 1997-2002)'
_computing_data_reduction Denzo-SMN
_computing_molecular_graphics 'PLATON (Spek, 2009)'
_computing_publication_material 'SHELXTL V6.1'
_computing_structure_refinement 'SHELXTL V6.1 (Sheldrick, 2008)'
_computing_structure_solution 'SIR-92 (Altomare et al., 1994)'
_diffrn_ambient_temperature 150(1)
_diffrn_detector_area_resol_mean 9
_diffrn_measured_fraction_theta_full 0.999
_diffrn_measured_fraction_theta_max 0.860
_diffrn_measurement_device_type 'Nonius KappaCCD'
_diffrn_measurement_method '\f scnas and \w scans with \k offsets'
_diffrn_radiation_monochromator graphite
_diffrn_radiation_source 'fine-focus sealed tube'
_diffrn_radiation_type MoK\a
_diffrn_radiation_wavelength 0.71073
_diffrn_reflns_av_R_equivalents 0.0818
_diffrn_reflns_av_sigmaI/netI 0.0608
_diffrn_reflns_limit_h_max 18
_diffrn_reflns_limit_h_min -12
_diffrn_reflns_limit_k_max 19
_diffrn_reflns_limit_k_min -19
_diffrn_reflns_limit_l_max 18
_diffrn_reflns_limit_l_min -28
_diffrn_reflns_number 20518
_diffrn_reflns_theta_full 25.00
_diffrn_reflns_theta_max 29.02
_diffrn_reflns_theta_min 2.79
_exptl_absorpt_coefficient_mu 6.197
_exptl_absorpt_correction_T_max 0.811
_exptl_absorpt_correction_T_min 0.420
_exptl_absorpt_correction_type multi-scan
_exptl_absorpt_process_details
;
multi-scan from symmetry-related measurements 
 Sortav (Blessing 1995)
;
_exptl_crystal_colour colourless
_exptl_crystal_density_diffrn 1.654
_exptl_crystal_density_method 'not measured'
_exptl_crystal_description plate
_exptl_crystal_F_000 2096
_exptl_crystal_size_max 0.30
_exptl_crystal_size_mid 0.25
_exptl_crystal_size_min 0.05
_refine_diff_density_max 3.495
_refine_diff_density_min -4.127
_refine_diff_density_rms 0.262
_refine_ls_extinction_method none
_refine_ls_goodness_of_fit_ref 1.030
_refine_ls_hydrogen_treatment mixed
_refine_ls_matrix_type full
_refine_ls_number_parameters 215
_refine_ls_number_reflns 4828
_refine_ls_number_restraints 0
_refine_ls_restrained_S_all 1.030
_refine_ls_R_factor_all 0.0722
_refine_ls_R_factor_gt 0.0431
_refine_ls_shift/su_max 0.001
_refine_ls_shift/su_mean 0.000
_refine_ls_structure_factor_coef Fsqd
_refine_ls_weighting_details 'calc w=1/[\s^2^(Fo^2^)+(0.0637P)^2^] where P=(Fo^2^+2Fc^2^)/3'
_refine_ls_weighting_scheme calc
_refine_ls_wR_factor_gt 0.1004
_refine_ls_wR_factor_ref 0.1160
_reflns_number_gt 3342
_reflns_number_total 4828
_reflns_threshold_expression I>2\s(I)
_cod_data_source_file om200437n_si_002.cif
_cod_data_source_block k10148a
_cod_depositor_comments
;
The following automatic conversions were performed:

'_symmetry_cell_setting' value 'Orthorhombic' changed to
'orthorhombic' according to
/home/saulius/struct/CIF-dictionaries/cif_core.dic dictionary named
'cif_core.dic' version 2.4.1 from 2010-06-29.

Automatic conversion script
Id: cif_fix_values 1715 2011-07-08 13:25:40Z adriana 
;
_cod_original_cell_volume 4220.5(2)
_cod_database_code 4064938

loop_
_symmetry_equiv_pos_as_xyz
'x, y, z'
'-x+1/2, -y, z+1/2'
'-x, y+1/2, -z+1/2'
'x+1/2, -y+1/2, -z'
'-x, -y, -z'
'x-1/2, y, -z-1/2'
'x, -y-1/2, z-1/2'
'-x-1/2, y-1/2, z'

loop_
_atom_site_label
_atom_site_type_symbol
_atom_site_fract_x
_atom_site_fract_y
_atom_site_fract_z
_atom_site_U_iso_or_equiv
_atom_site_adp_type
_atom_site_occupancy
_atom_site_symmetry_multiplicity
_atom_site_calc_flag
_atom_site_refinement_flags
Os1 Os 0.329881(14) 0.375596(16) 0.365851(10) 0.01470(11) Uani 1 1 d .
H1OS H 0.429(4) 0.338(4) 0.387(3) 0.035(18) Uiso 1 1 d .
H2OS H 0.220(6) 0.388(4) 0.336(4) 0.06(2) Uiso 1 1 d .
P1 P 0.27292(11) 0.35850(10) 0.46576(7) 0.0176(3) Uani 1 1 d .
P2 P 0.37956(10) 0.34497(11) 0.26673(8) 0.0188(3) Uani 1 1 d .
O1 O 0.3795(3) 0.5914(3) 0.3648(2) 0.0268(10) Uani 1 1 d .
N1 N 0.2998(4) 0.2148(3) 0.3637(2) 0.0180(11) Uani 1 1 d .
H1C H 0.2336 0.2085 0.3530 0.022 Uiso 1 1 calc R
C1 C 0.2505(4) 0.2243(4) 0.4712(3) 0.0247(15) Uani 1 1 d .
H1A H 0.2674 0.2032 0.5134 0.030 Uiso 1 1 calc R
H1B H 0.1794 0.2117 0.4645 0.030 Uiso 1 1 calc R
C2 C 0.3100(4) 0.1684(4) 0.4251(3) 0.0231(14) Uani 1 1 d .
H2A H 0.3803 0.1665 0.4376 0.028 Uiso 1 1 calc R
H2B H 0.2849 0.1038 0.4230 0.028 Uiso 1 1 calc R
C3 C 0.3553(4) 0.1606(4) 0.3171(3) 0.0238(14) Uani 1 1 d .
H3A H 0.3260 0.0979 0.3127 0.029 Uiso 1 1 calc R
H3B H 0.4249 0.1536 0.3302 0.029 Uiso 1 1 calc R
C4 C 0.3500(4) 0.2133(4) 0.2550(3) 0.0235(15) Uani 1 1 d .
H4A H 0.2831 0.2065 0.2371 0.028 Uiso 1 1 calc R
H4B H 0.3979 0.1859 0.2257 0.028 Uiso 1 1 calc R
C5 C 0.5045(4) 0.3565(4) 0.2454(3) 0.0285(15) Uani 1 1 d .
H5A H 0.5081 0.3554 0.1993 0.034 Uiso 1 1 calc R
C6 C 0.5438(4) 0.4548(4) 0.2681(4) 0.0373(18) Uani 1 1 d .
H6A H 0.6133 0.4618 0.2564 0.056 Uiso 1 1 calc R
H6B H 0.5375 0.4590 0.3131 0.056 Uiso 1 1 calc R
H6C H 0.5048 0.5043 0.2488 0.056 Uiso 1 1 calc R
C7 C 0.5627(4) 0.2717(5) 0.2701(4) 0.044(2) Uani 1 1 d .
H7A H 0.6324 0.2776 0.2585 0.066 Uiso 1 1 calc R
H7B H 0.5356 0.2145 0.2524 0.066 Uiso 1 1 calc R
H7C H 0.5572 0.2693 0.3152 0.066 Uiso 1 1 calc R
C8 C 0.3159(4) 0.4041(5) 0.2024(3) 0.0256(15) Uani 1 1 d .
H8A H 0.2444 0.3897 0.2091 0.031 Uiso 1 1 calc R
C9 C 0.3213(5) 0.5165(4) 0.2037(3) 0.0335(17) Uani 1 1 d .
H9A H 0.2694 0.5422 0.1772 0.050 Uiso 1 1 calc R
H9B H 0.3860 0.5369 0.1886 0.050 Uiso 1 1 calc R
H9C H 0.3118 0.5386 0.2461 0.050 Uiso 1 1 calc R
C10 C 0.3379(6) 0.3661(6) 0.1384(3) 0.039(2) Uani 1 1 d .
H10A H 0.2931 0.3948 0.1084 0.059 Uiso 1 1 calc R
H10B H 0.3283 0.2985 0.1382 0.059 Uiso 1 1 calc R
H10C H 0.4063 0.3805 0.1273 0.059 Uiso 1 1 calc R
C11 C 0.1599(4) 0.4112(5) 0.4925(3) 0.0213(13) Uani 1 1 d .
H11A H 0.1736 0.4776 0.5032 0.026 Uiso 1 1 calc R
C12 C 0.1207(4) 0.3612(5) 0.5505(3) 0.0312(16) Uani 1 1 d .
H12A H 0.0636 0.3951 0.5667 0.047 Uiso 1 1 calc R
H12B H 0.1727 0.3591 0.5819 0.047 Uiso 1 1 calc R
H12C H 0.1010 0.2977 0.5397 0.047 Uiso 1 1 calc R
C13 C 0.0861(4) 0.4087(5) 0.4415(3) 0.0293(15) Uani 1 1 d .
H13A H 0.0255 0.4399 0.4549 0.044 Uiso 1 1 calc R
H13B H 0.0713 0.3439 0.4310 0.044 Uiso 1 1 calc R
H13C H 0.1131 0.4406 0.4053 0.044 Uiso 1 1 calc R
C14 C 0.3500(4) 0.3872(4) 0.5330(3) 0.0219(14) Uani 1 1 d .
H14A H 0.3106 0.3742 0.5710 0.026 Uiso 1 1 calc R
C15 C 0.4366(4) 0.3235(4) 0.5328(3) 0.0263(15) Uani 1 1 d .
H15A H 0.4798 0.3383 0.5677 0.039 Uiso 1 1 calc R
H15B H 0.4734 0.3311 0.4941 0.039 Uiso 1 1 calc R
H15C H 0.4138 0.2590 0.5363 0.039 Uiso 1 1 calc R
C16 C 0.3748(4) 0.4969(4) 0.5317(3) 0.0315(16) Uani 1 1 d .
H16A H 0.4084 0.5144 0.5700 0.047 Uiso 1 1 calc R
H16B H 0.3133 0.5324 0.5278 0.047 Uiso 1 1 calc R
H16C H 0.4177 0.5106 0.4964 0.047 Uiso 1 1 calc R
C17 C 0.3596(4) 0.5073(5) 0.3665(3) 0.0226(15) Uani 1 1 d .

loop_
_atom_site_aniso_label
_atom_site_aniso_U_11
_atom_site_aniso_U_22
_atom_site_aniso_U_33
_atom_site_aniso_U_23
_atom_site_aniso_U_13
_atom_site_aniso_U_12
Os1 0.01390(14) 0.01873(19) 0.01148(15) 0.00065(9) 0.00079(9) -0.00045(8)
P1 0.0154(7) 0.0261(9) 0.0114(8) 0.0031(6) 0.0005(6) -0.0022(6)
P2 0.0160(7) 0.0257(8) 0.0147(8) -0.0004(7) 0.0040(7) 0.0004(6)
O1 0.028(2) 0.021(3) 0.031(3) -0.0007(19) 0.002(2) -0.006(2)
N1 0.018(2) 0.015(3) 0.021(3) -0.002(2) 0.003(2) -0.004(2)
C1 0.019(3) 0.032(4) 0.024(4) 0.003(3) 0.000(3) -0.006(2)
C2 0.020(3) 0.025(4) 0.024(4) 0.011(3) -0.005(3) -0.010(2)
C3 0.021(3) 0.024(3) 0.027(4) 0.002(3) 0.012(3) -0.007(3)
C4 0.019(3) 0.029(4) 0.023(4) -0.002(3) 0.007(3) -0.001(2)
C5 0.015(3) 0.041(4) 0.029(4) -0.001(3) 0.008(3) -0.003(3)
C6 0.018(3) 0.040(4) 0.054(5) 0.006(4) 0.001(4) -0.006(3)
C7 0.014(3) 0.045(5) 0.072(6) 0.003(4) 0.005(4) -0.002(3)
C8 0.017(3) 0.043(4) 0.017(3) -0.001(3) -0.002(3) 0.007(3)
C9 0.047(4) 0.036(4) 0.018(4) 0.001(3) -0.006(3) 0.010(3)
C10 0.046(5) 0.056(6) 0.015(4) -0.006(3) -0.005(3) 0.015(3)
C11 0.018(3) 0.034(4) 0.012(3) -0.004(3) 0.000(2) 0.001(2)
C12 0.017(3) 0.058(5) 0.018(4) 0.000(3) 0.002(3) -0.003(3)
C13 0.015(3) 0.044(4) 0.029(4) -0.001(3) -0.005(3) 0.000(3)
C14 0.018(3) 0.035(4) 0.012(3) 0.001(3) -0.006(3) -0.003(2)
C15 0.018(3) 0.033(4) 0.027(4) 0.000(3) -0.006(3) 0.000(3)
C16 0.019(3) 0.045(4) 0.031(4) -0.007(3) -0.006(3) 0.000(3)
C17 0.016(3) 0.042(5) 0.010(3) -0.001(3) 0.004(2) 0.001(3)

loop_
_atom_type_symbol
_atom_type_description
_atom_type_scat_dispersion_real
_atom_type_scat_dispersion_imag
_atom_type_scat_source
C C 0.0033 0.0016 'International Tables Vol C Tables 4.2.6.8 and 6.1.1.4'
H H 0.0000 0.0000 'International Tables Vol C Tables 4.2.6.8 and 6.1.1.4'
N N 0.0061 0.0033 'International Tables Vol C Tables 4.2.6.8 and 6.1.1.4'
P P 0.1023 0.0942 'International Tables Vol C Tables 4.2.6.8 and 6.1.1.4'
Os Os -1.2165 7.6030 'International Tables Vol C Tables 4.2.6.8 and 6.1.1.4'
O O 0.0106 0.0060 'International Tables Vol C Tables 4.2.6.8 and 6.1.1.4'

loop_
_geom_angle_atom_site_label_1
_geom_angle_atom_site_label_2
_geom_angle_atom_site_label_3
_geom_angle
H1OS Os1 H2OS 165(3)
H1OS Os1 C17 99(2)
H2OS Os1 C17 95(2)
H1OS Os1 P2 88(3)
H2OS Os1 P2 85(3)
C17 Os1 P2 97.68(18)
H1OS Os1 P1 88(3)
H2OS Os1 P1 95(3)
C17 Os1 P1 99.58(18)
P2 Os1 P1 162.69(6)
H1OS Os1 N1 79(2)
H2OS Os1 N1 87(2)
C17 Os1 N1 177.9(2)
P2 Os1 N1 81.00(12)
P1 Os1 N1 81.71(12)
C11 P1 C14 97.7(3)
C11 P1 C1 105.3(3)
C14 P1 C1 105.2(3)
C11 P1 Os1 122.6(2)
C14 P1 Os1 121.9(2)
C1 P1 Os1 102.3(2)
C5 P2 C8 101.9(3)
C5 P2 C4 104.7(3)
C8 P2 C4 104.6(3)
C5 P2 Os1 120.6(2)
C8 P2 Os1 118.8(2)
C4 P2 Os1 104.4(2)
C3 N1 C2 109.0(5)
C3 N1 Os1 116.3(3)
C2 N1 Os1 114.0(4)
C2 C1 P1 113.6(4)
N1 C2 C1 107.5(5)
N1 C3 C4 108.3(5)
C3 C4 P2 110.6(4)
C7 C5 C6 115.0(6)
C7 C5 P2 108.9(4)
C6 C5 P2 108.9(4)
C10 C8 C9 111.5(6)
C10 C8 P2 115.6(5)
C9 C8 P2 115.2(4)
C13 C11 C12 111.2(5)
C13 C11 P1 108.7(4)
C12 C11 P1 111.0(4)
C15 C14 C16 116.0(5)
C15 C14 P1 107.9(4)
C16 C14 P1 108.9(4)
O1 C17 Os1 177.8(5)

loop_
_geom_bond_atom_site_label_1
_geom_bond_atom_site_label_2
_geom_bond_distance
Os1 H1OS 1.53(6)
Os1 H2OS 1.64(8)
Os1 C17 1.936(7)
Os1 P2 2.2942(17)
Os1 P1 2.3121(16)
Os1 N1 2.348(5)
P1 C11 1.803(6)
P1 C14 1.839(6)
P1 C1 1.956(5)
P2 C5 1.761(6)
P2 C8 1.847(7)
P2 C4 1.952(6)
O1 C17 1.239(8)
N1 C3 1.480(8)
N1 C2 1.495(8)
C1 C2 1.515(9)
C3 C4 1.547(9)
C5 C7 1.548(9)
C5 C6 1.588(8)
C8 C10 1.521(9)
C8 C9 1.619(9)
C11 C13 1.490(8)
C11 C12 1.542(9)
C14 C15 1.488(8)
C14 C16 1.613(9)

loop_
_geom_hbond_atom_site_label_D
_geom_hbond_atom_site_label_H
_geom_hbond_atom_site_label_A
_geom_hbond_distance_DH
_geom_hbond_distance_HA
_geom_hbond_distance_DA
_geom_hbond_angle_DHA
_geom_hbond_site_symmetry_A
N1 H1C O1 0.93 2.29 3.007(7) 133.5 8_655
